data_7022762
loop_
_publ_author_name
'Rajarajeswari, Chandrasekaran'
'Loganathan, Rangasamy'
'Palaniandavar, Mallayan'
'Suresh, Eringathodi'
'Riyasdeen, Anvarbatcha'
'Akbarsha, Mohamad Abdulkadhar'

_publ_section_title
;
 Copper(II) complexes with 2NO and 3N donor ligands: synthesis, structures
 and chemical nuclease and anticancer activities.
;
_journal_issue 23
_journal_name_full 'Dalton transactions (Cambridge, England : 2003)'
_journal_page_first 8347
_journal_page_last 8363
_journal_paper_doi 10.1039/c3dt32992e
_journal_volume 42
_journal_year 2013
_chemical_formula_sum 'C17 H17 Cl Cu N3 O2'
_chemical_formula_weight 394.33
_chemical_name_systematic
;
?
;
_space_group_IT_number 14
_symmetry_cell_setting monoclinic
_symmetry_space_group_name_Hall '-P 2ybc'
_symmetry_space_group_name_H-M 'P 1 21/c 1'
_atom_sites_solution_hydrogens geom
_atom_sites_solution_primary direct
_atom_sites_solution_secondary difmap
_audit_creation_method SHELXL-97
_cell_angle_alpha 90.00
_cell_angle_beta 101.024(8)
_cell_angle_gamma 90.00
_cell_formula_units_Z 4
_cell_length_a 7.087(3)
_cell_length_b 15.617(7)
_cell_length_c 15.156(7)
_cell_measurement_reflns_used 2634
_cell_measurement_temperature 293(2)
_cell_measurement_theta_max 23.65
_cell_measurement_theta_min 2.87
_cell_volume 1646.5(13)
_computing_cell_refinement 'BRUKER SMART'
_computing_data_collection 'BRUKER SMART'
_computing_data_reduction 'BRUKER SAINT'
_computing_molecular_graphics ORTEP
_computing_publication_material 'SHELXL-97 (Sheldrick, 1997)'
_computing_structure_refinement 'SHELXL-97 (Sheldrick, 1997)'
_computing_structure_solution 'SHELXS-97 (Sheldrick, 1990)'
_diffrn_ambient_temperature 293(2)
_diffrn_measured_fraction_theta_full 0.999
_diffrn_measured_fraction_theta_max 0.999
_diffrn_measurement_device_type 'BRUKER SMART APEX CCD DIFFARCTOMETER'
_diffrn_measurement_method 'OMEGA-PHI SCAN'
_diffrn_radiation_monochromator graphite
_diffrn_radiation_source 'fine-focus sealed tube'
_diffrn_radiation_type MoK\a
_diffrn_radiation_wavelength 0.71073
_diffrn_reflns_av_R_equivalents 0.0606
_diffrn_reflns_av_sigmaI/netI 0.0702
_diffrn_reflns_limit_h_max 7
_diffrn_reflns_limit_h_min -8
_diffrn_reflns_limit_k_max 18
_diffrn_reflns_limit_k_min -16
_diffrn_reflns_limit_l_max 9
_diffrn_reflns_limit_l_min -18
_diffrn_reflns_number 7822
_diffrn_reflns_theta_full 25.00
_diffrn_reflns_theta_max 25.00
_diffrn_reflns_theta_min 1.89
_exptl_absorpt_coefficient_mu 1.503
_exptl_absorpt_correction_T_max 0.8642
_exptl_absorpt_correction_T_min 0.5777
_exptl_absorpt_correction_type multi-scan
_exptl_absorpt_process_details 'BRUKER SADABS'
_exptl_crystal_colour green
_exptl_crystal_density_diffrn 1.591
_exptl_crystal_density_method 'not measured'
_exptl_crystal_description blocks
_exptl_crystal_F_000 808
_exptl_crystal_size_max 0.41
_exptl_crystal_size_mid 0.37
_exptl_crystal_size_min 0.10
_refine_diff_density_max 1.241
_refine_diff_density_min -0.741
_refine_diff_density_rms 0.146
_refine_ls_extinction_method none
_refine_ls_goodness_of_fit_ref 1.083
_refine_ls_hydrogen_treatment mixed
_refine_ls_matrix_type full
_refine_ls_number_parameters 224
_refine_ls_number_reflns 2901
_refine_ls_number_restraints 0
_refine_ls_restrained_S_all 1.083
_refine_ls_R_factor_all 0.0912
_refine_ls_R_factor_gt 0.0747
_refine_ls_shift/su_max 0.000
_refine_ls_shift/su_mean 0.000
_refine_ls_structure_factor_coef Fsqd
_refine_ls_weighting_details 'calc w=1/[\s^2^(Fo^2^)+(0.0872P)^2^+5.4412P] where P=(Fo^2^+2Fc^2^)/3'
_refine_ls_weighting_scheme calc
_refine_ls_wR_factor_gt 0.1767
_refine_ls_wR_factor_ref 0.1861
_reflns_number_gt 2377
_reflns_number_total 2901
_reflns_threshold_expression >2sigma(I)
_cod_data_source_file c3dt32992e.txt
_cod_data_source_block 2
_cod_depositor_comments
;
The following automatic conversions were performed:

'_symmetry_cell_setting' value 'Monoclinic' changed to 'monoclinic'
according to /home/saulius/struct/CIF-dictionaries/cif_core.dic
dictionary named 'cif_core.dic' version 2.4.2 from
2011-04-26.

'_exptl_absorpt_correction_type' value 'MULTI-SCAN'
changed to 'multi-scan' according to
/home/saulius/struct/CIF-dictionaries/cif_core.dic dictionary named
'cif_core.dic' version 2.4.2 from 2011-04-26.

Automatic conversion script
Id: cif_fix_values 1891 2012-01-12 08:04:46Z andrius 
;
_cod_original_sg_symbol_H-M P21/c
_cod_database_code 7022762

loop_
_symmetry_equiv_pos_as_xyz
'x, y, z'
'-x, y+1/2, -z+1/2'
'-x, -y, -z'
'x, -y-1/2, z-1/2'

loop_
_atom_site_label
_atom_site_type_symbol
_atom_site_fract_x
_atom_site_fract_y
_atom_site_fract_z
_atom_site_U_iso_or_equiv
_atom_site_adp_type
_atom_site_occupancy
_atom_site_symmetry_multiplicity
_atom_site_calc_flag
_atom_site_refinement_flags
Cu1 Cu -0.01539(10) 0.54192(5) 0.73409(5) 0.0310(3) Uani 1 1 d .
Cl1 Cl -0.1395(2) 0.66941(10) 0.76064(12) 0.0416(4) Uani 1 1 d .
N1 N -0.0041(7) 0.4232(3) 0.7692(3) 0.0323(12) Uani 1 1 d .
N2 N -0.2803(7) 0.4395(4) 0.4917(4) 0.0355(13) Uani 1 1 d .
N3 N -0.1671(7) 0.5157(3) 0.6131(3) 0.0303(12) Uani 1 1 d .
O1 O 0.2362(6) 0.5682(3) 0.7956(3) 0.0372(11) Uani 1 1 d .
O2 O 0.6030(9) 0.3383(4) 0.3359(4) 0.0601(17) Uani 1 1 d .
C1 C 0.3625(9) 0.5146(4) 0.8399(4) 0.0323(14) Uani 1 1 d .
C2 C 0.5458(10) 0.5449(5) 0.8774(5) 0.0438(17) Uani 1 1 d .
H2 H 0.5731 0.6027 0.8723 0.053 Uiso 1 1 calc R
C3 C 0.6860(10) 0.4917(5) 0.9213(5) 0.0469(18) Uani 1 1 d .
H3 H 0.8082 0.5138 0.9424 0.056 Uiso 1 1 calc R
C4 C 0.6510(10) 0.4048(5) 0.9353(4) 0.0396(16) Uani 1 1 d .
C5 C 0.4742(9) 0.3749(4) 0.8995(4) 0.0366(15) Uani 1 1 d .
H5 H 0.4487 0.3171 0.9062 0.044 Uiso 1 1 calc R
C6 C 0.3265(9) 0.4272(4) 0.8525(4) 0.0306(13) Uani 1 1 d .
C7 C 0.1457(9) 0.3867(4) 0.8166(4) 0.0311(14) Uani 1 1 d .
H7 H 0.1354 0.3287 0.8285 0.037 Uiso 1 1 calc R
C8 C -0.1666(9) 0.3686(4) 0.7337(4) 0.0377(15) Uani 1 1 d .
H8A H -0.2835 0.3941 0.7463 0.045 Uiso 1 1 calc R
H8B H -0.1497 0.3133 0.7632 0.045 Uiso 1 1 calc R
C9 C -0.1854(9) 0.3567(4) 0.6327(4) 0.0345(15) Uani 1 1 d .
H9A H -0.0714 0.3277 0.6214 0.041 Uiso 1 1 calc R
H9B H -0.2947 0.3199 0.6113 0.041 Uiso 1 1 calc R
C10 C -0.2104(8) 0.4380(4) 0.5799(4) 0.0315(14) Uani 1 1 d .
C11 C -0.2816(8) 0.5237(4) 0.4636(4) 0.0341(15) Uani 1 1 d .
C12 C -0.3395(9) 0.5622(5) 0.3805(5) 0.0420(17) Uani 1 1 d .
H12 H -0.3875 0.5298 0.3296 0.050 Uiso 1 1 calc R
C13 C -0.3237(9) 0.6494(5) 0.3757(5) 0.0462(18) Uani 1 1 d .
H13 H -0.3616 0.6770 0.3208 0.055 Uiso 1 1 calc R
C14 C -0.2518(10) 0.6966(5) 0.4520(5) 0.0432(17) Uani 1 1 d .
H14 H -0.2435 0.7558 0.4470 0.052 Uiso 1 1 calc R
C15 C -0.1929(9) 0.6600(4) 0.5338(5) 0.0386(16) Uani 1 1 d .
H15 H -0.1431 0.6930 0.5839 0.046 Uiso 1 1 calc R
C16 C -0.2092(8) 0.5715(4) 0.5406(4) 0.0323(14) Uani 1 1 d .
C17 C 0.8107(12) 0.3476(5) 0.9861(5) 0.057(2) Uani 1 1 d .
H17A H 0.8347 0.3622 1.0488 0.086 Uiso 1 1 calc R
H17B H 0.9258 0.3560 0.9625 0.086 Uiso 1 1 calc R
H17C H 0.7719 0.2888 0.9788 0.086 Uiso 1 1 calc R
H2O H 0.668(11) 0.348(5) 0.289(5) 0.050 Uiso 1 1 d .
H1O H 0.525(13) 0.332(6) 0.311(6) 0.050 Uiso 1 1 d .

loop_
_atom_site_aniso_label
_atom_site_aniso_U_11
_atom_site_aniso_U_22
_atom_site_aniso_U_33
_atom_site_aniso_U_23
_atom_site_aniso_U_13
_atom_site_aniso_U_12
Cu1 0.0322(4) 0.0229(4) 0.0375(5) -0.0023(3) 0.0057(3) -0.0013(3)
Cl1 0.0482(10) 0.0284(9) 0.0505(10) -0.0065(7) 0.0149(8) 0.0035(7)
N1 0.032(3) 0.032(3) 0.035(3) 0.003(2) 0.010(2) -0.003(2)
N2 0.027(3) 0.042(3) 0.041(3) -0.008(2) 0.015(2) 0.000(2)
N3 0.028(3) 0.029(3) 0.033(3) -0.007(2) 0.004(2) 0.004(2)
O1 0.040(3) 0.025(2) 0.044(3) 0.003(2) 0.002(2) -0.0023(19)
O2 0.060(4) 0.066(4) 0.052(4) 0.005(3) 0.003(3) -0.018(3)
C1 0.043(4) 0.031(3) 0.024(3) 0.001(3) 0.007(3) 0.003(3)
C2 0.047(4) 0.041(4) 0.043(4) -0.007(3) 0.007(3) -0.012(3)
C3 0.038(4) 0.055(5) 0.043(4) -0.004(4) -0.005(3) -0.004(3)
C4 0.042(4) 0.043(4) 0.033(3) -0.002(3) 0.005(3) 0.003(3)
C5 0.041(4) 0.035(4) 0.034(3) -0.003(3) 0.008(3) 0.004(3)
C6 0.031(3) 0.033(3) 0.027(3) -0.002(3) 0.006(3) 0.001(3)
C7 0.041(4) 0.019(3) 0.034(3) 0.001(3) 0.009(3) 0.000(3)
C8 0.035(3) 0.031(4) 0.047(4) 0.001(3) 0.011(3) -0.007(3)
C9 0.030(3) 0.027(3) 0.047(4) -0.010(3) 0.010(3) -0.003(3)
C10 0.024(3) 0.039(4) 0.033(3) -0.010(3) 0.009(3) 0.000(3)
C11 0.023(3) 0.044(4) 0.038(4) -0.003(3) 0.013(3) -0.001(3)
C12 0.035(4) 0.057(5) 0.036(4) -0.005(3) 0.012(3) -0.001(3)
C13 0.029(3) 0.069(6) 0.041(4) 0.009(4) 0.008(3) 0.007(3)
C14 0.038(4) 0.043(4) 0.053(4) 0.007(3) 0.018(3) 0.000(3)
C15 0.037(4) 0.038(4) 0.042(4) -0.006(3) 0.012(3) 0.001(3)
C16 0.020(3) 0.040(4) 0.038(4) -0.003(3) 0.007(3) 0.001(2)
C17 0.057(5) 0.060(5) 0.053(5) -0.001(4) 0.004(4) 0.009(4)

loop_
_atom_type_symbol
_atom_type_description
_atom_type_scat_dispersion_real
_atom_type_scat_dispersion_imag
_atom_type_scat_source
C C 0.0033 0.0016 'International Tables Vol C Tables 4.2.6.8 and 6.1.1.4'
H H 0.0000 0.0000 'International Tables Vol C Tables 4.2.6.8 and 6.1.1.4'
N N 0.0061 0.0033 'International Tables Vol C Tables 4.2.6.8 and 6.1.1.4'
O O 0.0106 0.0060 'International Tables Vol C Tables 4.2.6.8 and 6.1.1.4'
Cl Cl 0.1484 0.1585 'International Tables Vol C Tables 4.2.6.8 and 6.1.1.4'
Cu Cu 0.3201 1.2651 'International Tables Vol C Tables 4.2.6.8 and 6.1.1.4'

loop_
_geom_angle_atom_site_label_1
_geom_angle_atom_site_label_2
_geom_angle_atom_site_label_3
_geom_angle
O1 Cu1 N1 95.0(2)
O1 Cu1 N3 142.6(2)
N1 Cu1 N3 92.5(2)
O1 Cu1 Cl1 94.82(15)
N1 Cu1 Cl1 143.27(16)
N3 Cu1 Cl1 100.79(15)
C7 N1 C8 117.1(6)
C7 N1 Cu1 124.3(4)
C8 N1 Cu1 118.3(4)
C10 N2 C11 107.7(5)
C10 N3 C16 105.9(5)
C10 N3 Cu1 125.8(4)
C16 N3 Cu1 126.7(4)
C1 O1 Cu1 126.9(4)
H2O O2 H1O 94(10)
O1 C1 C2 118.9(6)
O1 C1 C6 124.3(6)
C2 C1 C6 116.8(6)
C3 C2 C1 121.7(7)
C3 C2 H2 119.1
C1 C2 H2 119.1
C2 C3 C4 121.9(7)
C2 C3 H3 119.1
C4 C3 H3 119.1
C5 C4 C3 116.8(6)
C5 C4 C17 122.8(7)
C3 C4 C17 120.4(6)
C4 C5 C6 123.1(7)
C4 C5 H5 118.5
C6 C5 H5 118.5
C5 C6 C1 119.6(6)
C5 C6 C7 117.3(6)
C1 C6 C7 123.0(6)
N1 C7 C6 126.4(6)
N1 C7 H7 116.8
C6 C7 H7 116.8
N1 C8 C9 110.8(5)
N1 C8 H8A 109.5
C9 C8 H8A 109.5
N1 C8 H8B 109.5
C9 C8 H8B 109.5
H8A C8 H8B 108.1
C10 C9 C8 114.5(5)
C10 C9 H9A 108.6
C8 C9 H9A 108.6
C10 C9 H9B 108.6
C8 C9 H9B 108.6
H9A C9 H9B 107.6
N3 C10 N2 112.3(6)
N3 C10 C9 125.3(5)
N2 C10 C9 122.4(5)
N2 C11 C12 132.5(6)
N2 C11 C16 105.8(6)
C12 C11 C16 121.7(7)
C13 C12 C11 117.8(7)
C13 C12 H12 121.1
C11 C12 H12 121.1
C12 C13 C14 120.4(7)
C12 C13 H13 119.8
C14 C13 H13 119.8
C15 C14 C13 122.6(7)
C15 C14 H14 118.7
C13 C14 H14 118.7
C14 C15 C16 118.1(6)
C14 C15 H15 121.0
C16 C15 H15 121.0
N3 C16 C15 132.3(6)
N3 C16 C11 108.3(6)
C15 C16 C11 119.4(6)
C4 C17 H17A 109.5
C4 C17 H17B 109.5
H17A C17 H17B 109.5
C4 C17 H17C 109.5
H17A C17 H17C 109.5
H17B C17 H17C 109.5

loop_
_geom_bond_atom_site_label_1
_geom_bond_atom_site_label_2
_geom_bond_distance
Cu1 O1 1.892(4)
Cu1 N1 1.926(5)
Cu1 N3 1.983(5)
Cu1 Cl1 2.2440(19)
N1 C7 1.294(8)
N1 C8 1.451(8)
N2 C10 1.333(8)
N2 C11 1.382(9)
N3 C10 1.327(8)
N3 C16 1.390(8)
O1 C1 1.312(7)
O2 H2O 0.93(8)
O2 H1O 0.61(8)
C1 C2 1.397(9)
C1 C6 1.409(9)
C2 C3 1.366(10)
C2 H2 0.9300
C3 C4 1.404(10)
C3 H3 0.9300
C4 C5 1.350(9)
C4 C17 1.528(10)
C5 C6 1.409(9)
C5 H5 0.9300
C6 C7 1.439(9)
C7 H7 0.9300
C8 C9 1.523(9)
C8 H8A 0.9700
C8 H8B 0.9700
C9 C10 1.493(9)
C9 H9A 0.9700
C9 H9B 0.9700
C11 C12 1.386(10)
C11 C16 1.398(9)
C12 C13 1.370(10)
C12 H12 0.9300
C13 C14 1.385(10)
C13 H13 0.9300
C14 C15 1.357(10)
C14 H14 0.9300
C15 C16 1.391(9)
C15 H15 0.9300
C17 H17A 0.9600
C17 H17B 0.9600
C17 H17C 0.9600
